data_7220877
loop_
_publ_author_name
'Vande Velde, Christophe M. L.'
'Zeller, Matthias'
'Azov, Vladimir A.'

_publ_section_title
;
 Thermodynamic parameters of the pedal motion in the crystal structures of
 two bromomethylated azobenzenes
;
_journal_issue 30
_journal_name_full CrystEngComm
_journal_page_first 5751
_journal_paper_doi 10.1039/C5CE00905G
_journal_volume 17
_journal_year 2015
_chemical_formula_moiety 'C14 H12 Br2 N2'
_chemical_formula_sum 'C14 H12 Br2 N2'
_chemical_formula_weight 368.08
_chemical_melting_point 495(3)
_chemical_name_systematic
;
 (1E)-1,2-bis[4-(Bromomethyl)phenyl]-diazene
;
_space_group_crystal_system monoclinic
_space_group_IT_number 14
_space_group_name_Hall '-P 2ybc'
_space_group_name_H-M_alt 'P 1 21/c 1'
_symmetry_space_group_name_Hall '-P 2ybc'
_symmetry_space_group_name_H-M 'P 1 21/c 1'
_atom_sites_solution_hydrogens geom
_atom_sites_solution_primary direct
_atom_sites_solution_secondary 'fourier difference maps'
_audit_creation_method SHELXL-2014/7
_audit_update_record
;
2015-05-05 deposited with the CCDC.
2015-06-25 downloaded from the CCDC.
;
_cell_angle_alpha 90
_cell_angle_beta 102.4830(10)
_cell_angle_gamma 90
_cell_formula_units_Z 2
_cell_length_a 13.0320(11)
_cell_length_b 4.5311(4)
_cell_length_c 11.6944(10)
_cell_measurement_reflns_used 1294
_cell_measurement_temperature 293(2)
_cell_measurement_theta_max 29.40
_cell_measurement_theta_min 2.64
_cell_volume 674.22(10)
_computing_structure_refinement 'SHELXL-2014/7 (Sheldrick, 2014)'
_diffrn_ambient_temperature 293(2)
_diffrn_measured_fraction_theta_full 0.999
_diffrn_measured_fraction_theta_max 0.942
_diffrn_measurement_device_type 'Bruker Smart 1000 area detector'
_diffrn_measurement_method \w-scans
_diffrn_radiation_type MoK\a
_diffrn_radiation_wavelength 0.71073
_diffrn_reflns_av_R_equivalents 0.0438
_diffrn_reflns_av_unetI/netI 0.0284
_diffrn_reflns_Laue_measured_fraction_full 0.999
_diffrn_reflns_Laue_measured_fraction_max 0.942
_diffrn_reflns_limit_h_max 18
_diffrn_reflns_limit_h_min -19
_diffrn_reflns_limit_k_max 6
_diffrn_reflns_limit_k_min -6
_diffrn_reflns_limit_l_max 17
_diffrn_reflns_limit_l_min -17
_diffrn_reflns_number 15300
_diffrn_reflns_point_group_measured_fraction_full 0.999
_diffrn_reflns_point_group_measured_fraction_max 0.942
_diffrn_reflns_theta_full 28.000
_diffrn_reflns_theta_max 32.027
_diffrn_reflns_theta_min 3.202
_diffrn_source 'sealed tube'
_exptl_absorpt_coefficient_mu 5.994
_exptl_absorpt_correction_T_max 0.7461
_exptl_absorpt_correction_T_min 0.3618
_exptl_absorpt_correction_type multi-scan
_exptl_absorpt_process_details 'Bruker SADABS 2008-1'
_exptl_crystal_colour orange
_exptl_crystal_density_diffrn 1.813
_exptl_crystal_density_method 'not measured'
_exptl_crystal_description plate
_exptl_crystal_F_000 360
_exptl_crystal_size_max 0.550
_exptl_crystal_size_mid 0.340
_exptl_crystal_size_min 0.170
_refine_diff_density_max 0.388
_refine_diff_density_min -0.839
_refine_diff_density_rms 0.113
_refine_ls_extinction_method none
_refine_ls_goodness_of_fit_ref 1.079
_refine_ls_hydrogen_treatment constr
_refine_ls_matrix_type full
_refine_ls_number_parameters 110
_refine_ls_number_reflns 2211
_refine_ls_number_restraints 17
_refine_ls_restrained_S_all 1.076
_refine_ls_R_factor_all 0.0575
_refine_ls_R_factor_gt 0.0384
_refine_ls_shift/su_max 0.000
_refine_ls_shift/su_mean 0.000
_refine_ls_structure_factor_coef Fsqd
_refine_ls_weighting_details 'w=1/[\s^2^(Fo^2^)+(0.0532P)^2^+0.3640P] where P=(Fo^2^+2Fc^2^)/3'
_refine_ls_weighting_scheme calc
_refine_ls_wR_factor_gt 0.0951
_refine_ls_wR_factor_ref 0.1091
_reflns_Friedel_coverage 0.000
_reflns_number_gt 1684
_reflns_number_total 2211
_reflns_threshold_expression 'I > 2\s(I)'
_cod_data_source_file c5ce00905g3.cif
_cod_data_source_block 12mz155_0m
_cod_depositor_comments
;
The following automatic conversions were performed:

'_chemical_melting_point' value '492-498K' was changed to '495(3)' -
the average value was taken and precision was estimated.

Automatic conversion script
Id: cif_fix_values 3271 2015-04-21 07:52:19Z andrius 

 Adding full bibliography for 7220863--7220879.cif.

The following automatic conversions were performed:

'_atom_sites_solution_primary' value 'direct methods' was changed to
'direct'.

Automatic conversion script
Id: cif_fix_values 6452 2018-10-05 10:23:21Z andrius 
;
_cod_database_code 7220877
_shelx_shelxl_version_number 2014/7
_shelx_space_group_comment
;
The symmetry employed for this shelxl refinement is uniquely defined
by the following loop, which should always be used as a source of
symmetry information in preference to the above space-group names.
They are only intended as comments.
;
_shelx_estimated_absorpt_t_min 0.137
_shelx_estimated_absorpt_t_max 0.429

loop_
_space_group_symop_operation_xyz
'x, y, z'
'-x, y+1/2, -z+1/2'
'-x, -y, -z'
'x, -y-1/2, z-1/2'

loop_
_atom_site_label
_atom_site_type_symbol
_atom_site_fract_x
_atom_site_fract_y
_atom_site_fract_z
_atom_site_U_iso_or_equiv
_atom_site_adp_type
_atom_site_occupancy
_atom_site_site_symmetry_order
_atom_site_calc_flag
_atom_site_refinement_flags_posn
_atom_site_refinement_flags_adp
_atom_site_refinement_flags_occupancy
_atom_site_disorder_assembly
_atom_site_disorder_group
Br1 Br -0.4355(2) 1.1381(9) 0.6588(3) 0.0518(3) Uani 0.686(4) 1 d D . P A 1
C1 C -0.3456(7) 1.328(2) 0.5643(9) 0.0459(18) Uani 0.686(4) 1 d D . P A 1
H1A H -0.3875 1.3700 0.4847 0.055 Uiso 0.686(4) 1 calc R U P A 1
H1B H -0.3186 1.5178 0.6008 0.055 Uiso 0.686(4) 1 calc R U P A 1
C2 C -0.2561(9) 1.132(4) 0.5562(9) 0.0340(6) Uani 0.686(4) 1 d D . P A 1
C3 C -0.1716(6) 1.1012(16) 0.6518(6) 0.0332(9) Uani 0.686(4) 1 d D . P A 1
H3 H -0.1701 1.2105 0.7214 0.040 Uiso 0.686(4) 1 calc R U P A 1
C4 C -0.0893(3) 0.9096(9) 0.6449(4) 0.0317(7) Uani 0.686(4) 1 d D . P A 1
H4 H -0.0334 0.8829 0.7112 0.038 Uiso 0.686(4) 1 calc R U P A 1
C5 C -0.0880(3) 0.7588(9) 0.5429(4) 0.0291(7) Uani 0.686(4) 1 d D . P A 1
C6 C -0.1692(5) 0.7973(16) 0.4460(5) 0.0404(12) Uani 0.686(4) 1 d D . P A 1
H6 H -0.1672 0.7006 0.3744 0.048 Uiso 0.686(4) 1 calc R U P A 1
C7 C -0.2539(11) 0.978(4) 0.4538(9) 0.0407(13) Uani 0.686(4) 1 d D . P A 1
H7 H -0.3110 0.9973 0.3882 0.049 Uiso 0.686(4) 1 calc R U P A 1
N1 N 0.0004(3) 0.5650(7) 0.5476(3) 0.0338(6) Uani 0.686(4) 1 d . . P A 1
Br1B Br -0.4208(5) 1.120(2) 0.6744(6) 0.0518(3) Uani 0.314(4) 1 d D . P A 2
C1B C -0.3322(18) 1.332(5) 0.586(2) 0.0459(18) Uani 0.314(4) 1 d D . P A 2
H1B1 H -0.3767 1.4130 0.5128 0.055 Uiso 0.314(4) 1 calc R U P A 2
H1B2 H -0.2971 1.4996 0.6328 0.055 Uiso 0.314(4) 1 calc R U P A 2
C2B C -0.252(2) 1.133(10) 0.555(2) 0.0340(6) Uani 0.314(4) 1 d D . P A 2
C3B C -0.1619(15) 1.048(4) 0.6387(17) 0.0332(9) Uani 0.314(4) 1 d D . P A 2
H3B H -0.1514 1.1189 0.7168 0.040 Uiso 0.314(4) 1 calc R U P A 2
C4B C -0.0894(9) 0.861(2) 0.6075(10) 0.0317(7) Uani 0.314(4) 1 d D . P A 2
H4B H -0.0262 0.8165 0.6623 0.038 Uiso 0.314(4) 1 calc R U P A 2
C5B C -0.1077(9) 0.741(2) 0.4991(9) 0.0291(7) Uani 0.314(4) 1 d D . P A 2
C6B C -0.1962(12) 0.812(4) 0.4164(12) 0.0404(12) Uani 0.314(4) 1 d D . P A 2
H6B H -0.2085 0.7218 0.3414 0.048 Uiso 0.314(4) 1 calc R U P A 2
C7B C -0.268(2) 1.015(9) 0.442(2) 0.0407(13) Uani 0.314(4) 1 d D . P A 2
H7B H -0.3267 1.0731 0.3839 0.049 Uiso 0.314(4) 1 calc R U P A 2
N1B N -0.0379(6) 0.5357(16) 0.4608(6) 0.0338(6) Uani 0.314(4) 1 d . . P A 2

loop_
_atom_site_aniso_label
_atom_site_aniso_U_11
_atom_site_aniso_U_22
_atom_site_aniso_U_33
_atom_site_aniso_U_23
_atom_site_aniso_U_13
_atom_site_aniso_U_12
Br1 0.0333(7) 0.0705(5) 0.0568(8) -0.0101(6) 0.0211(5) -0.0020(5)
C1 0.037(3) 0.0430(15) 0.062(5) 0.006(2) 0.020(3) 0.0106(17)
C2 0.0307(14) 0.0310(10) 0.0448(12) 0.0063(8) 0.0177(10) 0.0031(12)
C3 0.036(2) 0.026(3) 0.040(2) -0.0047(17) 0.0146(14) 0.0045(16)
C4 0.0315(13) 0.0326(19) 0.031(2) -0.0036(15) 0.0077(17) 0.0032(12)
C5 0.0301(19) 0.0284(12) 0.031(2) -0.0003(18) 0.0112(18) 0.0020(12)
C6 0.039(4) 0.0492(18) 0.035(3) -0.004(2) 0.011(2) 0.003(3)
C7 0.037(4) 0.048(5) 0.037(2) 0.006(3) 0.007(2) 0.0089(18)
N1 0.0317(16) 0.0353(15) 0.0366(11) 0.0011(12) 0.0123(11) 0.0048(11)
Br1B 0.0333(7) 0.0705(5) 0.0568(8) -0.0101(6) 0.0211(5) -0.0020(5)
C1B 0.037(3) 0.0430(15) 0.062(5) 0.006(2) 0.020(3) 0.0106(17)
C2B 0.0307(14) 0.0310(10) 0.0448(12) 0.0063(8) 0.0177(10) 0.0031(12)
C3B 0.036(2) 0.026(3) 0.040(2) -0.0047(17) 0.0146(14) 0.0045(16)
C4B 0.0315(13) 0.0326(19) 0.031(2) -0.0036(15) 0.0077(17) 0.0032(12)
C5B 0.0301(19) 0.0284(12) 0.031(2) -0.0003(18) 0.0112(18) 0.0020(12)
C6B 0.039(4) 0.0492(18) 0.035(3) -0.004(2) 0.011(2) 0.003(3)
C7B 0.037(4) 0.048(5) 0.037(2) 0.006(3) 0.007(2) 0.0089(18)
N1B 0.0317(16) 0.0353(15) 0.0366(11) 0.0011(12) 0.0123(11) 0.0048(11)

loop_
_atom_type_symbol
_atom_type_description
_atom_type_scat_dispersion_real
_atom_type_scat_dispersion_imag
_atom_type_scat_source
C C 0.0033 0.0016 'International Tables Vol C Tables 4.2.6.8 and 6.1.1.4'
H H 0.0000 0.0000 'International Tables Vol C Tables 4.2.6.8 and 6.1.1.4'
N N 0.0061 0.0033 'International Tables Vol C Tables 4.2.6.8 and 6.1.1.4'
Br Br -0.2901 2.4595 'International Tables Vol C Tables 4.2.6.8 and 6.1.1.4'

loop_
_geom_angle_atom_site_label_1
_geom_angle_atom_site_label_2
_geom_angle_atom_site_label_3
_geom_angle
_geom_angle_site_symmetry_1
C2 C1 Br1 110.1(8) .
C2 C1 H1A 109.6 .
Br1 C1 H1A 109.6 .
C2 C1 H1B 109.6 .
Br1 C1 H1B 109.6 .
H1A C1 H1B 108.2 .
C7 C2 C3 118.7(6) .
C7 C2 C1 121.1(7) .
C3 C2 C1 120.2(7) .
C4 C3 C2 119.9(5) .
C4 C3 H3 120.0 .
C2 C3 H3 120.0 .
C5 C4 C3 120.8(4) .
C5 C4 H4 119.6 .
C3 C4 H4 119.6 .
C4 C5 C6 119.8(4) .
C4 C5 N1 115.3(4) .
C6 C5 N1 124.9(4) .
C5 C6 C7 119.7(5) .
C5 C6 H6 120.1 .
C7 C6 H6 120.1 .
C2 C7 C6 121.0(6) .
C2 C7 H7 119.5 .
C6 C7 H7 119.5 .
N1 N1 C5 113.5(4) 3_566
C2B C1B Br1B 110.7(19) .
C2B C1B H1B1 109.5 .
Br1B C1B H1B1 109.5 .
C2B C1B H1B2 109.5 .
Br1B C1B H1B2 109.5 .
H1B1 C1B H1B2 108.1 .
C7B C2B C3B 118.9(14) .
C7B C2B C1B 119.2(16) .
C3B C2B C1B 121.8(16) .
C4B C3B C2B 120.1(13) .
C4B C3B H3B 120.0 .
C2B C3B H3B 120.0 .
C5B C4B C3B 120.3(12) .
C5B C4B H4B 119.9 .
C3B C4B H4B 119.9 .
C4B C5B C6B 121.1(11) .
C4B C5B N1B 123.8(10) .
C6B C5B N1B 115.1(11) .
C5B C6B C7B 120.2(13) .
C5B C6B H6B 119.9 .
C7B C6B H6B 119.9 .
C6B C7B C2B 119.2(15) .
C6B C7B H7B 120.4 .
C2B C7B H7B 120.4 .
N1B N1B C5B 113.3(10) 3_566

loop_
_geom_bond_atom_site_label_1
_geom_bond_atom_site_label_2
_geom_bond_distance
_geom_bond_site_symmetry_2
Br1 C1 1.974(7) .
C1 C2 1.485(7) .
C1 H1A 0.9900 .
C1 H1B 0.9900 .
C2 C7 1.391(7) .
C2 C3 1.396(7) .
C3 C4 1.396(5) .
C3 H3 0.9500 .
C4 C5 1.378(5) .
C4 H4 0.9500 .
C5 C6 1.384(5) .
C5 N1 1.440(5) .
C6 C7 1.395(7) .
C6 H6 0.9500 .
C7 H7 0.9500 .
N1 N1 1.258(6) 3_566
Br1B C1B 1.964(15) .
C1B C2B 1.486(13) .
C1B H1B1 0.9900 .
C1B H1B2 0.9900 .
C2B C7B 1.400(13) .
C2B C3B 1.404(13) .
C3B C4B 1.374(12) .
C3B H3B 0.9500 .
C4B C5B 1.353(10) .
C4B H4B 0.9500 .
C5B C6B 1.373(11) .
C5B N1B 1.439(13) .
C6B C7B 1.387(14) .
C6B H6B 0.9500 .
C7B H7B 0.9500 .
N1B N1B 1.236(15) 3_566

loop_
_geom_torsion_atom_site_label_1
_geom_torsion_atom_site_label_2
_geom_torsion_atom_site_label_3
_geom_torsion_atom_site_label_4
_geom_torsion
_geom_torsion_site_symmetry_4
Br1 C1 C2 C7 105.3(19) .
Br1 C1 C2 C3 -75.5(17) .
C7 C2 C3 C4 -3(2) .
C1 C2 C3 C4 178.1(11) .
C2 C3 C4 C5 2.7(15) .
C3 C4 C5 C6 0.0(8) .
C3 C4 C5 N1 -179.1(6) .
C4 C5 C6 C7 -2.8(13) .
N1 C5 C6 C7 176.3(11) .
C3 C2 C7 C6 0(3) .
C1 C2 C7 C6 179.2(15) .
C5 C6 C7 C2 3(2) .
C4 C5 N1 N1 -178.9(4) 3_566
C6 C5 N1 N1 1.9(7) 3_566
Br1B C1B C2B C7B 101(4) .
Br1B C1B C2B C3B -76(4) .
C7B C2B C3B C4B 3(6) .
C1B C2B C3B C4B 180(3) .
C2B C3B C4B C5B -5(4) .
C3B C4B C5B C6B 3(2) .
C3B C4B C5B N1B -177.6(15) .
C4B C5B C6B C7B 1(3) .
N1B C5B C6B C7B -178(3) .
C5B C6B C7B C2B -4(6) .
C3B C2B C7B C6B 2(7) .
C1B C2B C7B C6B -175(3) .
C4B C5B N1B N1B 4.3(15) 3_566
C6B C5B N1B N1B -176.2(13) 3_566
